data_7122545
loop_
_publ_author_name
'Jim\'enez, Juan-Ram\'on'
'Doistau, Benjamin'
'Besnard, C\'eline'
'Piguet, Claude'

_publ_section_title
;
 Versatile heteroleptic bis-terdentate Cr(iii) chromophores displaying
 room temperature millisecond excited state lifetimes.
;
_journal_issue 94
_journal_name_full 'Chemical communications (Cambridge, England)'
_journal_page_first 13228
_journal_page_last 13231
_journal_paper_doi 10.1039/c8cc07671e
_journal_volume 54
_journal_year 2018
_chemical_formula_moiety 'C17 H17 Br3 Cr N5'
_chemical_formula_sum 'C17 H17 Br3 Cr N5'
_chemical_formula_weight 583.08
_space_group_crystal_system monoclinic
_space_group_IT_number 14
_space_group_name_Hall '-P 2yn'
_space_group_name_H-M_alt 'P 1 21/n 1'
_symmetry_space_group_name_Hall '-P 2yn'
_symmetry_space_group_name_H-M 'P 1 21/n 1'
_atom_sites_solution_hydrogens geom
_atom_sites_solution_primary dual
_audit_creation_date 2018-07-18
_audit_creation_method
;
Olex2 1.2
(compiled 2018.05.29 svn.r3508 for OlexSys, GUI svn.r5506)
;
_audit_update_record
;
2018-09-20 deposited with the CCDC.
2018-11-02 downloaded from the CCDC.
;
_cell_angle_alpha 90
_cell_angle_beta 95.8596(13)
_cell_angle_gamma 90
_cell_formula_units_Z 4
_cell_length_a 9.35425(14)
_cell_length_b 15.1963(2)
_cell_length_c 13.72684(18)
_cell_measurement_reflns_used 9255
_cell_measurement_temperature 180.00(10)
_cell_measurement_theta_max 70.4460
_cell_measurement_theta_min 4.3270
_cell_volume 1941.07(5)
_computing_cell_refinement 'CrysAlisPro 1.171.39.46 (Rigaku OD, 2018)'
_computing_data_collection 'CrysAlisPro 1.171.39.46 (Rigaku OD, 2018)'
_computing_data_reduction 'CrysAlisPro 1.171.39.46 (Rigaku OD, 2018)'
_computing_molecular_graphics 'Olex2 (Dolomanov et al., 2009)'
_computing_publication_material 'Olex2 (Dolomanov et al., 2009)'
_computing_structure_refinement 'ShelXL (Sheldrick, 2015)'
_computing_structure_solution 'ShelXT (Sheldrick, 2015)'
_diffrn_ambient_environment N~2~
_diffrn_ambient_temperature 180.00(10)
_diffrn_detector 'CCD plate'
_diffrn_detector_area_resol_mean 10.4670
_diffrn_detector_type Atlas
_diffrn_measured_fraction_theta_full 1.000
_diffrn_measured_fraction_theta_max 0.995
_diffrn_measurement_details
;
List of Runs (angles in degrees, time in seconds):

  # Type    Start    End  Width  t~exp~   \w     \q     \k     \f   Frames
#--------------------------------------------------------------------------
  1  \w   -116.00 -27.00   1.00    1.00    --  -41.64 -38.00   0.00   89
  2  \w    -92.00 -34.00   1.00    1.00    --  -41.64 125.00 -60.00   58
  3  \w    -27.00  -2.00   1.00    1.00    --  -41.64 125.00 -60.00   25
  4  \w      1.00  27.00   1.00    1.00    --   41.64 -99.00 -60.00   26
  5  \w     98.00 140.00   1.00    1.65    --  100.00 125.00-120.00   42
  6  \w    113.00 167.00   1.00    3.21    --  100.00 125.00-150.00   54
  7  \w     29.00 126.00   1.00    3.21    --  100.00 -61.00-180.00   97
  8  \w     36.00 107.00   1.00    3.21    --  100.00-125.00-180.00   71
  9  \w     71.00 161.00   1.00    3.21    --  100.00  61.00 -30.00   90
 10  \w     73.00 174.00   1.00    3.21    --  100.00  30.00  60.00  101
 11  \w      0.00  26.00   1.00    1.00    --  -41.74   0.00-150.00   26
 12  \w    -68.00 -28.00   1.00    1.00    --  -41.74 -57.00  30.00   40
 13  \w    -41.00 -15.00   1.00    1.00    --  -41.74   0.00-150.00   26
 14  \w    -93.00 -30.00   1.00    1.00    --  -41.74 -38.00  60.00   63
 15  \w   -124.00 -69.00   1.00    1.00    --  -41.74   0.00-150.00   55
 16  \w     39.00 115.00   1.00    3.21    --  100.00-125.00-150.00   76
 17  \w     67.00  92.00   1.00    3.21    --  100.00  77.00  30.00   25
 18  \w     71.00 152.00   1.00    3.21    --  100.00  61.00  90.00   81
 19  \w     84.00 110.00   1.00    3.21    --  100.00-125.00 -60.00   26
 20  \w    147.00 172.00   1.00    3.21    --  100.00  61.00  60.00   25
 21  \w    150.00 175.00   1.00    3.21    --  100.00  77.00  90.00   25
 22  \w     73.00  99.00   1.00    3.21    --  100.00  61.00  60.00   26
 23  \w    148.00 173.00   1.00    3.21    --  100.00  77.00  30.00   25
 24  \w     67.00  93.00   1.00    3.21    --  100.00  77.00  60.00   26
 25  \w    145.00 171.00   1.00    3.21    --  100.00  61.00 120.00   26
 26  \w     82.00 134.00   1.00    3.21    --  100.00  61.00 120.00   52
 27  \w    131.00 171.00   1.00    3.21    --  100.00  45.00 -90.00   40
 28  \w     74.00 100.00   1.00    3.21    --  100.00  45.00  90.00   26
 29  \w    122.00 172.00   1.00    3.21    --  100.00  77.00   0.00   50
 30  \w     71.00  96.00   1.00    3.21    --  100.00  61.00  30.00   25
 31  \w     68.00  93.00   1.00    3.21    --  100.00  77.00  90.00   25
;
_diffrn_measurement_device 'four-circle diffractometer'
_diffrn_measurement_device_type 'SuperNova, Dual, Cu at home/near, Atlas'
_diffrn_measurement_method '\w scans'
_diffrn_orient_matrix_type 'CrysAlisPro convention (1999,Acta A55,543-557)'
_diffrn_orient_matrix_UB_11 0.0751800000
_diffrn_orient_matrix_UB_12 -0.0127524000
_diffrn_orient_matrix_UB_13 -0.0938271000
_diffrn_orient_matrix_UB_21 0.1190279000
_diffrn_orient_matrix_UB_22 -0.0540061000
_diffrn_orient_matrix_UB_23 0.0583718000
_diffrn_orient_matrix_UB_31 -0.0870509000
_diffrn_orient_matrix_UB_32 -0.0848049000
_diffrn_orient_matrix_UB_33 -0.0229945000
_diffrn_radiation_monochromator mirror
_diffrn_radiation_probe x-ray
_diffrn_radiation_type CuK\a
_diffrn_radiation_wavelength 1.54184
_diffrn_reflns_av_R_equivalents 0.0380
_diffrn_reflns_av_unetI/netI 0.0238
_diffrn_reflns_Laue_measured_fraction_full 1.000
_diffrn_reflns_Laue_measured_fraction_max 0.995
_diffrn_reflns_limit_h_max 8
_diffrn_reflns_limit_h_min -11
_diffrn_reflns_limit_k_max 18
_diffrn_reflns_limit_k_min -18
_diffrn_reflns_limit_l_max 16
_diffrn_reflns_limit_l_min -16
_diffrn_reflns_number 17654
_diffrn_reflns_point_group_measured_fraction_full 1.000
_diffrn_reflns_point_group_measured_fraction_max 0.995
_diffrn_reflns_theta_full 67.684
_diffrn_reflns_theta_max 70.471
_diffrn_reflns_theta_min 4.353
_diffrn_source 'micro-focus sealed X-ray tube'
_diffrn_source_type 'SuperNova (Cu) X-ray Source'
_exptl_absorpt_coefficient_mu 12.180
_exptl_absorpt_correction_T_max 0.538
_exptl_absorpt_correction_T_min 0.154
_exptl_absorpt_correction_type gaussian
_exptl_absorpt_process_details
;
CrysAlisPro 1.171.39.46 (Rigaku Oxford Diffraction, 2018)
Numerical absorption correction based on gaussian integration over
            a multifaceted crystal model
Empirical absorption correction using spherical harmonics,
 implemented in SCALE3 ABSPACK scaling algorithm.
;
_exptl_crystal_colour 'dark green'
_exptl_crystal_density_diffrn 1.995
_exptl_crystal_description block
_exptl_crystal_F_000 1132
_exptl_crystal_size_max 0.268
_exptl_crystal_size_mid 0.218
_exptl_crystal_size_min 0.15
_refine_diff_density_max 1.368
_refine_diff_density_min -0.758
_refine_diff_density_rms 0.104
_refine_ls_extinction_method none
_refine_ls_goodness_of_fit_ref 1.038
_refine_ls_hydrogen_treatment constr
_refine_ls_matrix_type full
_refine_ls_number_parameters 237
_refine_ls_number_reflns 3696
_refine_ls_number_restraints 0
_refine_ls_restrained_S_all 1.038
_refine_ls_R_factor_all 0.0399
_refine_ls_R_factor_gt 0.0367
_refine_ls_shift/su_max 0.001
_refine_ls_shift/su_mean 0.000
_refine_ls_structure_factor_coef Fsqd
_refine_ls_weighting_details 'w=1/[\s^2^(Fo^2^)+(0.1000P)^2^] where P=(Fo^2^+2Fc^2^)/3'
_refine_ls_weighting_scheme calc
_refine_ls_wR_factor_gt 0.1182
_refine_ls_wR_factor_ref 0.1247
_reflns_Friedel_coverage 0.000
_reflns_number_gt 3393
_reflns_number_total 3696
_reflns_threshold_expression 'I > 2\s(I)'
_cod_data_source_file c8cc07671e2.cif
_cod_data_source_block 2
_cod_depositor_comments 'Adding full bibliography for 7122544--7122546.cif.'
_cod_original_cell_volume 1941.08(5)
_cod_database_code 7122545
_shelx_shelxl_version_number 2017/1
_chemical_oxdiff_formula 'C17 H17 Br3 Cr1 N5'
_shelx_space_group_comment
;
The symmetry employed for this shelxl refinement is uniquely defined
by the following loop, which should always be used as a source of
symmetry information in preference to the above space-group names.
They are only intended as comments.
;
_shelx_estimated_absorpt_t_max 0.262
_shelx_estimated_absorpt_t_min 0.139
_reflns_odcompleteness_completeness 99.94
_reflns_odcompleteness_iscentric 1
_reflns_odcompleteness_theta 66.97
_olex2_refinement_description
;
1. Fixed Uiso
 At 1.2 times of:
  All C(H) groups
 At 1.5 times of:
  All C(H,H,H) groups
2.a Aromatic/amide H refined with riding coordinates:
 C6(H6), C7(H7), C8(H8), C9(H9), C13(H13), C14(H14), C15(H15), C19(H19),
 C20(H20), C21(H21), C22(H22)
2.b Idealised Me refined as rotating group:
 C11(H11A,H11B,H11C), C17(H17A,H17B,H17C)
;
_olex2_submission_special_instructions 'No special instructions were received'
_oxdiff_exptl_absorpt_empirical_details
;
Empirical correction (ABSPACK) includes:
- Absorption correction using spherical harmonics
- Frame scaling
;
_oxdiff_exptl_absorpt_empirical_full_max 1.920
_oxdiff_exptl_absorpt_empirical_full_min 0.541

loop_
_space_group_symop_operation_xyz
'x, y, z'
'-x+1/2, y+1/2, -z+1/2'
'-x, -y, -z'
'x-1/2, -y-1/2, z-1/2'

loop_
_atom_site_label
_atom_site_type_symbol
_atom_site_fract_x
_atom_site_fract_y
_atom_site_fract_z
_atom_site_U_iso_or_equiv
_atom_site_adp_type
_atom_site_occupancy
_atom_site_site_symmetry_order
_atom_site_calc_flag
_atom_site_refinement_flags_posn
Br1 Br 0.58885(4) 0.33802(3) 0.11558(2) 0.04246(15) Uani 1 1 d .
Br2 Br 0.61392(4) 0.43654(3) 0.34629(3) 0.04624(16) Uani 1 1 d .
Br3 Br 0.31457(4) 0.31786(3) 0.40817(3) 0.04383(16) Uani 1 1 d .
Cr1 Cr 0.45023(5) 0.32606(3) 0.26192(3) 0.03019(17) Uani 1 1 d .
N1 N 0.5801(3) 0.22493(19) 0.31898(19) 0.0346(6) Uani 1 1 d .
N2 N 0.5275(4) 0.1422(2) 0.1755(2) 0.0438(7) Uani 1 1 d .
N3 N 0.3204(3) 0.2288(2) 0.19383(18) 0.0357(6) Uani 1 1 d .
N4 N 0.1140(3) 0.3167(3) 0.2086(3) 0.0536(9) Uani 1 1 d .
N5 N 0.3058(3) 0.4163(2) 0.1942(2) 0.0415(6) Uani 1 1 d .
C6 C 0.6509(4) 0.2318(2) 0.4096(2) 0.0402(7) Uani 1 1 d .
H6 H 0.626310 0.278974 0.450128 0.048 Uiso 1 1 calc R
C7 C 0.7560(5) 0.1746(3) 0.4461(3) 0.0494(9) Uani 1 1 d .
H7 H 0.804179 0.182601 0.509830 0.059 Uiso 1 1 calc R
C8 C 0.7903(4) 0.1049(3) 0.3883(3) 0.0529(10) Uani 1 1 d .
H8 H 0.863497 0.064482 0.411392 0.063 Uiso 1 1 calc R
C9 C 0.7168(5) 0.0948(3) 0.2966(3) 0.0535(10) Uani 1 1 d .
H9 H 0.738864 0.047224 0.255782 0.064 Uiso 1 1 calc R
C10 C 0.6094(4) 0.1552(2) 0.2644(2) 0.0395(7) Uani 1 1 d .
C11 C 0.5923(6) 0.0929(3) 0.0988(3) 0.0612(12) Uani 1 1 d .
H11A H 0.589386 0.029792 0.113061 0.092 Uiso 1 1 calc GR
H11B H 0.692377 0.111544 0.097282 0.092 Uiso 1 1 calc GR
H11C H 0.538442 0.104654 0.035149 0.092 Uiso 1 1 calc GR
C12 C 0.3795(4) 0.1537(3) 0.1638(2) 0.0417(8) Uani 1 1 d .
C13 C 0.2946(6) 0.0859(3) 0.1200(3) 0.0574(11) Uani 1 1 d .
H13 H 0.337504 0.033768 0.098322 0.069 Uiso 1 1 calc R
C14 C 0.1498(6) 0.0962(4) 0.1093(3) 0.0648(14) Uani 1 1 d .
H14 H 0.090872 0.050836 0.079203 0.078 Uiso 1 1 calc R
C15 C 0.0871(5) 0.1712(3) 0.1412(3) 0.0578(12) Uani 1 1 d .
H15 H -0.014468 0.177279 0.135770 0.069 Uiso 1 1 calc R
C16 C 0.1759(4) 0.2382(3) 0.1816(2) 0.0447(8) Uani 1 1 d .
C17 C -0.0300(5) 0.3113(5) 0.2419(5) 0.0861(19) Uani 1 1 d .
H17A H -0.047195 0.363298 0.281222 0.129 Uiso 1 1 calc GR
H17B H -0.036679 0.258185 0.281720 0.129 Uiso 1 1 calc GR
H17C H -0.102140 0.308650 0.184963 0.129 Uiso 1 1 calc GR
C18 C 0.1653(4) 0.3997(3) 0.1820(3) 0.0496(9) Uani 1 1 d .
C19 C 0.0675(5) 0.4628(4) 0.1409(3) 0.0623(12) Uani 1 1 d .
H19 H -0.032736 0.451112 0.134701 0.075 Uiso 1 1 calc R
C20 C 0.1173(6) 0.5405(4) 0.1102(3) 0.0678(14) Uani 1 1 d .
H20 H 0.051883 0.582866 0.080755 0.081 Uiso 1 1 calc R
C21 C 0.2654(6) 0.5589(3) 0.1215(3) 0.0594(12) Uani 1 1 d .
H21 H 0.302670 0.613362 0.101346 0.071 Uiso 1 1 calc R
C22 C 0.3531(5) 0.4939(3) 0.1634(3) 0.0501(9) Uani 1 1 d .
H22 H 0.453744 0.504467 0.171045 0.060 Uiso 1 1 calc R

loop_
_atom_site_aniso_label
_atom_site_aniso_U_11
_atom_site_aniso_U_22
_atom_site_aniso_U_33
_atom_site_aniso_U_23
_atom_site_aniso_U_13
_atom_site_aniso_U_12
Br1 0.0367(2) 0.0602(3) 0.0308(2) 0.00670(14) 0.00452(15) -0.00282(14)
Br2 0.0516(3) 0.0432(3) 0.0421(2) -0.00004(14) -0.00400(17) -0.01219(15)
Br3 0.0414(2) 0.0611(3) 0.0297(2) -0.00163(14) 0.00705(16) 0.00054(15)
Cr1 0.0300(3) 0.0353(3) 0.0247(3) 0.00094(18) -0.0001(2) -0.00171(19)
N1 0.0404(14) 0.0370(14) 0.0263(12) -0.0015(11) 0.0036(10) 0.0019(11)
N2 0.0564(18) 0.0454(16) 0.0295(13) -0.0081(12) 0.0037(13) 0.0046(13)
N3 0.0377(14) 0.0449(15) 0.0237(11) 0.0018(11) -0.0007(10) -0.0084(11)
N4 0.0301(15) 0.087(3) 0.0431(17) 0.0055(16) -0.0004(13) -0.0015(15)
N5 0.0427(16) 0.0504(17) 0.0309(13) 0.0019(12) 0.0022(11) 0.0038(13)
C6 0.0421(17) 0.0474(19) 0.0304(14) -0.0001(14) 0.0000(13) 0.0050(14)
C7 0.048(2) 0.066(3) 0.0328(17) 0.0053(16) -0.0020(15) 0.0074(17)
C8 0.045(2) 0.070(3) 0.0430(19) 0.0076(18) 0.0042(16) 0.0186(19)
C9 0.064(2) 0.055(2) 0.0420(19) -0.0040(17) 0.0105(17) 0.0193(19)
C10 0.0454(19) 0.0425(17) 0.0315(15) 0.0006(13) 0.0075(14) 0.0042(14)
C11 0.087(3) 0.064(3) 0.0334(18) -0.0129(18) 0.0084(19) 0.016(2)
C12 0.061(2) 0.0416(18) 0.0219(13) 0.0030(13) 0.0001(14) -0.0112(16)
C13 0.088(3) 0.052(2) 0.0293(16) -0.0025(15) -0.0069(18) -0.023(2)
C14 0.087(3) 0.071(3) 0.0332(18) 0.0061(19) -0.011(2) -0.042(3)
C15 0.048(2) 0.084(3) 0.039(2) 0.013(2) -0.0092(17) -0.027(2)
C16 0.0412(18) 0.062(2) 0.0293(15) 0.0066(15) -0.0041(13) -0.0134(17)
C17 0.031(2) 0.139(6) 0.088(4) 0.010(4) 0.007(2) 0.001(3)
C18 0.0443(19) 0.071(3) 0.0314(16) -0.0028(16) -0.0042(14) 0.0163(18)
C19 0.060(3) 0.080(3) 0.045(2) -0.003(2) -0.0055(19) 0.025(2)
C20 0.084(3) 0.078(3) 0.039(2) -0.006(2) -0.005(2) 0.042(3)
C21 0.088(3) 0.052(2) 0.0379(19) 0.0054(17) 0.004(2) 0.022(2)
C22 0.061(2) 0.052(2) 0.0363(16) 0.0064(16) 0.0001(16) 0.0100(18)

loop_
_atom_type_symbol
_atom_type_description
_atom_type_scat_dispersion_real
_atom_type_scat_dispersion_imag
_atom_type_scat_source
C C 0.0181 0.0091 'International Tables Vol C Tables 4.2.6.8 and 6.1.1.4'
H H 0.0000 0.0000 'International Tables Vol C Tables 4.2.6.8 and 6.1.1.4'
Br Br -0.6763 1.2805 'International Tables Vol C Tables 4.2.6.8 and 6.1.1.4'
Cr Cr -0.1635 2.4439 'International Tables Vol C Tables 4.2.6.8 and 6.1.1.4'
N N 0.0311 0.0180 'International Tables Vol C Tables 4.2.6.8 and 6.1.1.4'

loop_
_exptl_crystal_face_index_h
_exptl_crystal_face_index_k
_exptl_crystal_face_index_l
_exptl_crystal_face_perp_dist
-1 0 0 0.0659
1 0 -1 0.0510
0 2 1 0.1189
0 -1 0 0.0810
1 1 0 0.1201
1 -1 0 0.1033
0 0 -1 0.0907
0 0 1 0.0698

loop_
_geom_angle_atom_site_label_1
_geom_angle_atom_site_label_2
_geom_angle_atom_site_label_3
_geom_angle
Br2 Cr1 Br1 88.85(2)
Br2 Cr1 Br3 89.92(2)
Br3 Cr1 Br1 178.62(3)
N1 Cr1 Br1 91.46(8)
N1 Cr1 Br2 90.88(8)
N1 Cr1 Br3 89.17(7)
N1 Cr1 N3 86.30(12)
N1 Cr1 N5 173.06(12)
N3 Cr1 Br1 91.01(8)
N3 Cr1 Br2 177.17(9)
N3 Cr1 Br3 90.26(7)
N3 Cr1 N5 86.83(13)
N5 Cr1 Br1 87.69(8)
N5 Cr1 Br2 95.98(9)
N5 Cr1 Br3 91.84(8)
C6 N1 Cr1 120.4(2)
C10 N1 Cr1 121.5(2)
C10 N1 C6 117.7(3)
C10 N2 C11 118.1(3)
C10 N2 C12 122.6(3)
C12 N2 C11 117.4(3)
C12 N3 Cr1 120.0(2)
C12 N3 C16 119.1(3)
C16 N3 Cr1 120.8(3)
C16 N4 C17 117.0(4)
C16 N4 C18 122.4(3)
C18 N4 C17 118.6(4)
C18 N5 Cr1 121.3(3)
C18 N5 C22 118.6(3)
C22 N5 Cr1 120.1(3)
N1 C6 C7 123.6(3)
C6 C7 C8 118.5(4)
C7 C8 C9 119.1(4)
C8 C9 C10 119.3(4)
N1 C10 N2 118.5(3)
N1 C10 C9 121.6(3)
N2 C10 C9 119.9(3)
N2 C12 C13 118.2(4)
N3 C12 N2 120.4(3)
N3 C12 C13 121.4(4)
C14 C13 C12 118.6(5)
C13 C14 C15 121.0(4)
C14 C15 C16 118.5(4)
N3 C16 N4 119.6(3)
N3 C16 C15 121.4(4)
C15 C16 N4 119.0(4)
N5 C18 N4 119.6(3)
N5 C18 C19 121.0(5)
C19 C18 N4 119.4(4)
C20 C19 C18 119.4(5)
C19 C20 C21 120.4(4)
C22 C21 C20 116.3(5)
N5 C22 C21 124.2(4)

loop_
_geom_bond_atom_site_label_1
_geom_bond_atom_site_label_2
_geom_bond_distance
Br1 Cr1 2.5062(5)
Br2 Cr1 2.4784(6)
Br3 Cr1 2.4852(5)
Cr1 N1 2.063(3)
Cr1 N3 2.074(3)
Cr1 N5 2.077(3)
N1 C6 1.352(4)
N1 C10 1.342(5)
N2 C10 1.388(5)
N2 C11 1.471(5)
N2 C12 1.388(5)
N3 C12 1.351(5)
N3 C16 1.352(5)
N4 C16 1.393(6)
N4 C17 1.468(6)
N4 C18 1.410(6)
N5 C18 1.333(5)
N5 C22 1.343(5)
C6 C7 1.369(5)
C7 C8 1.380(6)
C8 C9 1.380(6)
C9 C10 1.398(6)
C12 C13 1.398(5)
C13 C14 1.357(8)
C14 C15 1.374(8)
C15 C16 1.393(6)
C18 C19 1.403(6)
C19 C20 1.352(9)
C20 C21 1.406(9)
C21 C22 1.372(6)

loop_
_exptl_oxdiff_crystal_face_indexfrac_h
_exptl_oxdiff_crystal_face_indexfrac_k
_exptl_oxdiff_crystal_face_indexfrac_l
_exptl_oxdiff_crystal_face_x
_exptl_oxdiff_crystal_face_y
_exptl_oxdiff_crystal_face_z
-0.9993 -0.0031 0.0009 -0.0752 -0.1187 0.0872
0.9989 0.0035 -0.9996 0.1688 0.0604 -0.0643
-0.0017 1.9982 1.0006 -0.1195 -0.0497 -0.1923
0.0010 -0.9993 -0.0010 0.0129 0.0540 0.0847
0.9982 1.0024 0.0001 0.0623 0.0647 -0.1719
1.0003 -0.9962 -0.0019 0.0881 0.1728 -0.0025
-0.0004 0.0004 -0.9987 0.0937 -0.0584 0.0230
0.0004 -0.0004 0.9987 -0.0937 0.0584 -0.0230
